data_7102122
loop_
_publ_author_name
'Willans, Charlotte E'
'Anderson, Kirsty M'
'Junk, Peter C'
'Barbour, Leonard J'
'Steed, Jonathan W'

_publ_section_title
;
 A small tris(imidazolium) cage forms an N-heterocyclic carbene complex
 with silver(I).
;
_journal_issue 35
_journal_name_full 'Chemical communications (Cambridge, England)'
_journal_page_first 3634
_journal_page_last 3636
_journal_paper_doi 10.1039/b708692j
_journal_year 2007
_chemical_formula_moiety 'C39 H51 N6, 2(Cl4 Fe), Br'
_chemical_formula_sum 'C39 H51 Br Cl8 Fe2 N6'
_chemical_formula_weight 1079.07
_chemical_name_systematic
;
?
;
_space_group_IT_number 198
_symmetry_cell_setting cubic
_symmetry_space_group_name_Hall 'P 2ac 2ab 3'
_symmetry_space_group_name_H-M 'P 21 3'
_atom_sites_solution_hydrogens geom
_atom_sites_solution_primary direct
_atom_sites_solution_secondary difmap
_audit_creation_method SHELXL-97
_cell_angle_alpha 90.00
_cell_angle_beta 90.00
_cell_angle_gamma 90.00
_cell_formula_units_Z 4
_cell_length_a 16.6032(7)
_cell_length_b 16.6032(7)
_cell_length_c 16.6032(7)
_cell_measurement_temperature 120(2)
_cell_volume 4576.9(3)
_computing_cell_refinement SMART
_computing_data_collection SMART
_computing_data_reduction SAINT
_computing_molecular_graphics X-SEed
_computing_publication_material X-seed
_computing_structure_refinement 'SHELXL-97 (Sheldrick, 1997)'
_computing_structure_solution 'SHELXS-97 (Sheldrick, 1990)'
_diffrn_ambient_temperature 120(2)
_diffrn_measured_fraction_theta_full 1.000
_diffrn_measured_fraction_theta_max 1.000
_diffrn_measurement_device_type 'SMART 6k'
_diffrn_radiation_monochromator graphite
_diffrn_radiation_source 'fine-focus sealed tube'
_diffrn_radiation_type MoK\a
_diffrn_radiation_wavelength 0.71073
_diffrn_reflns_av_R_equivalents 0.2321
_diffrn_reflns_av_sigmaI/netI 0.1230
_diffrn_reflns_limit_h_max 22
_diffrn_reflns_limit_h_min -22
_diffrn_reflns_limit_k_max 22
_diffrn_reflns_limit_k_min -22
_diffrn_reflns_limit_l_max 22
_diffrn_reflns_limit_l_min -22
_diffrn_reflns_number 77681
_diffrn_reflns_theta_full 29.15
_diffrn_reflns_theta_max 29.15
_diffrn_reflns_theta_min 1.73
_exptl_absorpt_coefficient_mu 2.010
_exptl_absorpt_correction_type none
_exptl_crystal_colour orange
_exptl_crystal_density_diffrn 1.566
_exptl_crystal_density_method 'not measured'
_exptl_crystal_description 'triangular plate'
_exptl_crystal_F_000 2200
_exptl_crystal_size_max 0.20
_exptl_crystal_size_mid 0.20
_exptl_crystal_size_min 0.10
_refine_diff_density_max 0.661
_refine_diff_density_min -0.545
_refine_diff_density_rms 0.091
_refine_ls_abs_structure_details 'Flack H D (1983), Acta Cryst. A39, 876-881'
_refine_ls_abs_structure_Flack 0.048(15)
_refine_ls_extinction_method none
_refine_ls_goodness_of_fit_ref 0.896
_refine_ls_hydrogen_treatment calc
_refine_ls_matrix_type full
_refine_ls_number_parameters 171
_refine_ls_number_reflns 4143
_refine_ls_number_restraints 0
_refine_ls_restrained_S_all 0.896
_refine_ls_R_factor_all 0.1057
_refine_ls_R_factor_gt 0.0467
_refine_ls_shift/su_max 0.001
_refine_ls_shift/su_mean 0.000
_refine_ls_structure_factor_coef Fsqd
_refine_ls_weighting_details 'calc w=1/[\s^2^(Fo^2^)+(0.0434P)^2^+0.0000P] where P=(Fo^2^+2Fc^2^)/3'
_refine_ls_weighting_scheme calc
_refine_ls_wR_factor_gt 0.0910
_refine_ls_wR_factor_ref 0.1027
_reflns_number_gt 2350
_reflns_number_total 4143
_reflns_threshold_expression >2sigma(I)
_cod_data_source_file b708692j.txt
_cod_data_source_block c:\kirsty~1\crysta~1\charlo~1\07srv070\work\cewfe_m
_cod_depositor_comments
;
The following automatic conversions were performed:
'_symmetry_cell_setting' value 'Cubic' changed to 'cubic' according to
'/home/saulius/struct/CIF-dictionaries/cif_core.dic' dictionary named
'cif_core.dic' version 2.4.1 from 2010-06-29.

Automatic conversion script
Id: cif_fix_enum 1527 2010-12-29 10:47:43Z saulius 
;
_cod_database_code 7102122

loop_
_symmetry_equiv_pos_as_xyz
'x, y, z'
'z, x, y'
'y, z, x'
'-y+1/2, -z, x+1/2'
'z+1/2, -x+1/2, -y'
'-y, z+1/2, -x+1/2'
'-z+1/2, -x, y+1/2'
'-z, x+1/2, -y+1/2'
'y+1/2, -z+1/2, -x'
'-x+1/2, -y, z+1/2'
'x+1/2, -y+1/2, -z'
'-x, y+1/2, -z+1/2'

loop_
_atom_site_label
_atom_site_type_symbol
_atom_site_fract_x
_atom_site_fract_y
_atom_site_fract_z
_atom_site_U_iso_or_equiv
_atom_site_adp_type
_atom_site_occupancy
_atom_site_symmetry_multiplicity
_atom_site_calc_flag
_atom_site_refinement_flags
Br1 Br 0.78514(4) 0.78514(4) 0.78514(4) 0.0474(3) Uani 1 3 d S
Fe1 Fe 0.25509(4) 0.25509(4) 0.25509(4) 0.0229(3) Uani 1 3 d S
Fe2 Fe 0.05316(6) 0.44684(6) 0.55316(6) 0.0407(4) Uani 1 3 d S
Cl1 Cl 0.22126(8) 0.31631(7) 0.14290(7) 0.0301(3) Uani 1 1 d .
Cl2 Cl 0.33125(7) 0.33125(7) 0.33125(7) 0.0356(6) Uani 1 3 d S
Cl3 Cl -0.02374(9) 0.52374(9) 0.47626(9) 0.0629(8) Uani 1 3 d S
Cl4 Cl 0.13073(8) 0.52580(9) 0.62564(12) 0.0530(5) Uani 1 1 d .
N5 N 0.4384(2) 0.5650(2) 0.7251(2) 0.0180(8) Uani 1 1 d .
N9 N 0.3634(2) 0.4898(2) 0.6494(2) 0.0169(8) Uani 1 1 d .
C1 C 0.4087(3) 0.2529(3) 0.5530(3) 0.0326(12) Uani 1 1 d .
H1A H 0.3528 0.2674 0.5410 0.049 Uiso 1 1 calc R
H1B H 0.4099 0.2152 0.5985 0.049 Uiso 1 1 calc R
H1C H 0.4331 0.2274 0.5057 0.049 Uiso 1 1 calc R
C2 C 0.4551(3) 0.3272(3) 0.5744(3) 0.0228(11) Uani 1 1 d .
H2A H 0.4330 0.3501 0.6248 0.027 Uiso 1 1 calc R
H2B H 0.5120 0.3124 0.5845 0.027 Uiso 1 1 calc R
C3 C 0.4522(3) 0.3898(3) 0.5100(3) 0.0157(9) Uani 1 1 d .
C4 C 0.3913(3) 0.4487(3) 0.5098(3) 0.0159(9) Uani 1 1 d .
C5 C 0.3294(3) 0.4497(3) 0.5778(3) 0.0209(10) Uani 1 1 d .
H5A H 0.2804 0.4786 0.5599 0.025 Uiso 1 1 calc R
H5B H 0.3139 0.3938 0.5916 0.025 Uiso 1 1 calc R
C6 C 0.4246(3) 0.5403(3) 0.6500(3) 0.0186(10) Uani 1 1 d .
H6 H 0.4543 0.5566 0.6039 0.022 Uiso 1 1 calc R
C7 C 0.3351(3) 0.4826(3) 0.7252(3) 0.0307(12) Uani 1 1 d .
H7 H 0.2910 0.4503 0.7421 0.037 Uiso 1 1 calc R
C8 C 0.3819(3) 0.5303(3) 0.7731(3) 0.0294(12) Uani 1 1 d .
H8 H 0.3761 0.5378 0.8295 0.035 Uiso 1 1 calc R
C9 C 0.5034(3) 0.6217(3) 0.7507(3) 0.0207(10) Uani 1 1 d .
H9A H 0.5271 0.6030 0.8021 0.025 Uiso 1 1 calc R
H9B H 0.4803 0.6759 0.7595 0.025 Uiso 1 1 calc R
C10 C 0.5682(3) 0.6263(3) 0.6873(3) 0.0169(10) Uani 1 1 d .
C11 C 0.6282(3) 0.5659(3) 0.6865(3) 0.0159(9) Uani 1 1 d .
C12 C 0.6303(3) 0.5020(3) 0.7513(3) 0.0217(10) Uani 1 1 d .
H12A H 0.6531 0.4516 0.7289 0.026 Uiso 1 1 calc R
H12B H 0.5748 0.4905 0.7700 0.026 Uiso 1 1 calc R
C13 C 0.6821(3) 0.5303(3) 0.8231(3) 0.0340(13) Uani 1 1 d .
H13A H 0.7369 0.5417 0.8045 0.051 Uiso 1 1 calc R
H13B H 0.6836 0.4879 0.8642 0.051 Uiso 1 1 calc R
H13C H 0.6585 0.5792 0.8462 0.051 Uiso 1 1 calc R

loop_
_atom_site_aniso_label
_atom_site_aniso_U_11
_atom_site_aniso_U_22
_atom_site_aniso_U_33
_atom_site_aniso_U_23
_atom_site_aniso_U_13
_atom_site_aniso_U_12
Br1 0.0474(3) 0.0474(3) 0.0474(3) 0.0122(3) 0.0122(3) 0.0122(3)
Fe1 0.0229(3) 0.0229(3) 0.0229(3) 0.0008(3) 0.0008(3) 0.0008(3)
Fe2 0.0407(4) 0.0407(4) 0.0407(4) -0.0074(4) 0.0074(4) -0.0074(4)
Cl1 0.0316(7) 0.0313(7) 0.0273(7) 0.0074(5) 0.0046(6) 0.0066(6)
Cl2 0.0356(6) 0.0356(6) 0.0356(6) -0.0139(5) -0.0139(5) -0.0139(5)
Cl3 0.0629(8) 0.0629(8) 0.0629(8) 0.0178(7) -0.0178(7) 0.0178(7)
Cl4 0.0268(8) 0.0395(9) 0.0928(13) -0.0299(9) 0.0043(8) -0.0033(6)
N5 0.019(2) 0.0174(19) 0.017(2) 0.0020(16) 0.0034(17) -0.0039(16)
N9 0.0154(19) 0.021(2) 0.014(2) -0.0019(16) 0.0035(16) -0.0012(16)
C1 0.038(3) 0.023(3) 0.037(3) 0.003(3) 0.000(2) -0.008(2)
C2 0.022(3) 0.022(3) 0.024(3) 0.006(2) -0.001(2) -0.001(2)
C3 0.015(2) 0.017(2) 0.016(2) -0.0011(18) -0.0055(19) -0.0034(19)
C4 0.011(2) 0.019(2) 0.018(2) -0.0043(19) -0.0047(19) -0.0074(19)
C5 0.013(2) 0.031(3) 0.019(2) 0.002(2) 0.0007(19) 0.000(2)
C6 0.019(2) 0.018(2) 0.019(3) 0.004(2) 0.0014(19) -0.001(2)
C7 0.026(3) 0.040(3) 0.025(3) 0.001(2) 0.009(2) -0.012(2)
C8 0.033(3) 0.037(3) 0.018(3) -0.002(2) 0.008(2) -0.007(2)
C9 0.025(2) 0.020(2) 0.017(2) -0.001(2) -0.002(2) -0.0001(19)
C10 0.015(2) 0.017(2) 0.019(2) -0.0052(19) -0.0003(18) -0.0023(19)
C11 0.013(2) 0.019(2) 0.015(2) -0.0002(18) -0.0026(18) -0.0034(19)
C12 0.021(2) 0.025(3) 0.019(3) 0.007(2) 0.004(2) 0.003(2)
C13 0.036(3) 0.044(3) 0.021(3) 0.009(3) -0.001(2) 0.007(3)

loop_
_atom_type_symbol
_atom_type_description
_atom_type_scat_dispersion_real
_atom_type_scat_dispersion_imag
_atom_type_scat_source
C C 0.0033 0.0016 'International Tables Vol C Tables 4.2.6.8 and 6.1.1.4'
H H 0.0000 0.0000 'International Tables Vol C Tables 4.2.6.8 and 6.1.1.4'
N N 0.0061 0.0033 'International Tables Vol C Tables 4.2.6.8 and 6.1.1.4'
Cl Cl 0.1484 0.1585 'International Tables Vol C Tables 4.2.6.8 and 6.1.1.4'
Fe Fe 0.3463 0.8444 'International Tables Vol C Tables 4.2.6.8 and 6.1.1.4'
Br Br -0.2901 2.4595 'International Tables Vol C Tables 4.2.6.8 and 6.1.1.4'

loop_
_geom_angle_atom_site_label_1
_geom_angle_atom_site_label_2
_geom_angle_atom_site_label_3
_geom_angle
_geom_angle_site_symmetry_1
_geom_angle_site_symmetry_3
Cl2 Fe1 Cl1 111.74(4) . 3
Cl2 Fe1 Cl1 111.74(4) . 2
Cl1 Fe1 Cl1 107.11(5) 3 2
Cl2 Fe1 Cl1 111.74(4) . .
Cl1 Fe1 Cl1 107.11(5) 3 .
Cl1 Fe1 Cl1 107.11(5) 2 .
Cl4 Fe2 Cl4 110.83(6) . 4_565
Cl4 Fe2 Cl4 110.83(6) . 5_456
Cl4 Fe2 Cl4 110.83(6) 4_565 5_456
Cl4 Fe2 Cl3 108.07(6) . .
Cl4 Fe2 Cl3 108.07(6) 4_565 .
Cl4 Fe2 Cl3 108.07(6) 5_456 .
C6 N5 C8 107.4(4) . .
C6 N5 C9 125.8(4) . .
C8 N5 C9 126.8(4) . .
C6 N9 C7 108.6(4) . .
C6 N9 C5 126.0(4) . .
C7 N9 C5 125.4(4) . .
C3 C2 C1 112.8(4) . .
C4 C3 C4 118.6(5) 2 .
C4 C3 C2 120.8(4) 2 .
C4 C3 C2 120.7(4) . .
C3 C4 C3 121.4(5) 3 .
C3 C4 C5 119.1(4) 3 .
C3 C4 C5 119.3(4) . .
N9 C5 C4 110.1(3) . .
N9 C6 N5 109.6(4) . .
C8 C7 N9 107.1(4) . .
C7 C8 N5 107.3(4) . .
N5 C9 C10 110.5(3) . .
C11 C10 C11 121.2(4) 3 .
C11 C10 C9 120.4(4) 3 .
C11 C10 C9 118.3(4) . .
C10 C11 C10 118.8(4) 2 .
C10 C11 C12 120.7(4) 2 .
C10 C11 C12 120.5(4) . .
C11 C12 C13 110.4(4) . .

loop_
_geom_bond_atom_site_label_1
_geom_bond_atom_site_label_2
_geom_bond_distance
_geom_bond_site_symmetry_2
Fe1 Cl2 2.190(2) .
Fe1 Cl1 2.1952(13) 3
Fe1 Cl1 2.1952(13) 2
Fe1 Cl1 2.1952(13) .
Fe2 Cl4 2.1967(15) .
Fe2 Cl4 2.1967(15) 4_565
Fe2 Cl4 2.1967(15) 5_456
Fe2 Cl3 2.211(3) .
N5 C6 1.333(6) .
N5 C8 1.359(6) .
N5 C9 1.494(6) .
N9 C6 1.317(5) .
N9 C7 1.349(6) .
N9 C5 1.475(5) .
C1 C2 1.498(6) .
C2 C3 1.491(6) .
C3 C4 1.398(6) 2
C3 C4 1.407(6) .
C4 C3 1.398(6) 3
C4 C5 1.526(6) .
C7 C8 1.364(6) .
C9 C10 1.506(6) .
C10 C11 1.402(6) 3
C10 C11 1.412(6) .
C11 C10 1.402(6) 2
C11 C12 1.513(6) .
C12 C13 1.543(6) .
